data_7227016
loop_
_publ_author_name
'Wang, Xiuli'
'Zhao, Jing'
'Le, Mao'
'Lin, Hongyan'
'Liu, Guocheng'
'Wang, Xiang'

_publ_section_title
;
 A series of bis(pyridyl)-bis(amide)-modulated
 metal-1,2-phenylenediacetate coordination polymers: construction and
 selective dye adsorption
;
_journal_issue 48
_journal_name_full CrystEngComm
_journal_page_first 9316
_journal_paper_doi 10.1039/C6CE01970F
_journal_volume 18
_journal_year 2016
_chemical_formula_sum 'C18 H18 Co N2 O6'
_chemical_formula_weight 417.27
_chemical_name_systematic
; 
 ? 
;
_space_group_IT_number 14
_symmetry_cell_setting monoclinic
_symmetry_space_group_name_Hall '-P 2ybc'
_symmetry_space_group_name_H-M 'P 1 21/c 1'
_atom_sites_solution_hydrogens geom
_atom_sites_solution_primary direct
_atom_sites_solution_secondary difmap
_audit_creation_method SHELXL-97
_audit_update_record
;
2016-05-15 deposited with the CCDC.
2016-11-07 downloaded from the CCDC.
;
_cell_angle_alpha 90.00
_cell_angle_beta 115.0530(10)
_cell_angle_gamma 90.00
_cell_formula_units_Z 4
_cell_length_a 16.4579(8)
_cell_length_b 7.6329(3)
_cell_length_c 15.1328(7)
_cell_measurement_temperature 296(2)
_cell_measurement_theta_max 25.00
_cell_measurement_theta_min 2.69
_cell_volume 1722.15(13)
_computing_cell_refinement 'SMART (Bruker, 2001)'
_computing_data_collection 'SMART (Bruker, 2001)'
_computing_data_reduction 'SAINT+ (Bruker, 1999)'
_computing_molecular_graphics 'PLATON (Spek, 2003)'
_computing_publication_material 'SHELXTL (1998)'
_computing_structure_refinement 'SHELXL-97 (Sheldrick, 2008)'
_computing_structure_solution 'SHELXS-97 (Sheldrick, 2008)'
_diffrn_ambient_temperature 296(2)
_diffrn_measured_fraction_theta_full 0.999
_diffrn_measured_fraction_theta_max 0.999
_diffrn_measurement_device_type 'CCD area detector'
_diffrn_measurement_method 'phi and omega scans'
_diffrn_radiation_monochromator graphite
_diffrn_radiation_source 'fine-focus sealed tube'
_diffrn_radiation_type MoK\a
_diffrn_radiation_wavelength 0.71073
_diffrn_reflns_av_R_equivalents 0.0105
_diffrn_reflns_av_sigmaI/netI 0.0117
_diffrn_reflns_limit_h_max 19
_diffrn_reflns_limit_h_min -19
_diffrn_reflns_limit_k_max 6
_diffrn_reflns_limit_k_min -9
_diffrn_reflns_limit_l_max 17
_diffrn_reflns_limit_l_min -17
_diffrn_reflns_number 8275
_diffrn_reflns_theta_full 25.00
_diffrn_reflns_theta_max 25.00
_diffrn_reflns_theta_min 2.69
_exptl_absorpt_coefficient_mu 1.036
_exptl_absorpt_correction_T_max 0.839
_exptl_absorpt_correction_T_min 0.813
_exptl_absorpt_correction_type multi-scan
_exptl_absorpt_process_details SADABS
_exptl_crystal_colour PINK
_exptl_crystal_density_diffrn 1.609
_exptl_crystal_density_method 'not measured'
_exptl_crystal_description BLOCK
_exptl_crystal_F_000 860
_exptl_crystal_size_max 0.20
_exptl_crystal_size_mid 0.18
_exptl_crystal_size_min 0.17
_refine_diff_density_max 0.537
_refine_diff_density_min -0.553
_refine_diff_density_rms 0.050
_refine_ls_extinction_method none
_refine_ls_goodness_of_fit_ref 1.048
_refine_ls_hydrogen_treatment constr
_refine_ls_matrix_type full
_refine_ls_number_parameters 244
_refine_ls_number_reflns 3023
_refine_ls_number_restraints 0
_refine_ls_restrained_S_all 1.048
_refine_ls_R_factor_all 0.0297
_refine_ls_R_factor_gt 0.0269
_refine_ls_shift/su_max 0.000
_refine_ls_shift/su_mean 0.000
_refine_ls_structure_factor_coef Fsqd
_refine_ls_weighting_details 'calc w=1/[\s^2^(Fo^2^)+(0.0485P)^2^+1.0561P] where P=(Fo^2^+2Fc^2^)/3'
_refine_ls_weighting_scheme calc
_refine_ls_wR_factor_gt 0.0781
_refine_ls_wR_factor_ref 0.0799
_reflns_number_gt 2801
_reflns_number_total 3023
_reflns_threshold_expression >2sigma(I)
_cod_data_source_file c6ce01970f2.cif
_cod_data_source_block lm-6
_cod_depositor_comments
;
The following automatic conversions were performed:

'_symmetry_cell_setting' value 'Monoclinic' changed to 'monoclinic'
according to
/usr/data/users/saulius/crontab/automatic-downloads/rss-feeds/RSC/lib/dictionaries/cif_core.dic
dictionary named 'cif_core.dic' version 2.4.2 from 2011-04-26.

Automatic conversion script
Id: cif_fix_values 4268 2015-11-12 08:31:59Z antanas 

 Adding full bibliography for 7227012--7227016.cif.
;
_cod_original_sg_symbol_H-M 'P 21/c'
_cod_database_code 7227016

loop_
_symmetry_equiv_pos_as_xyz
'x, y, z'
'-x, y+1/2, -z+1/2'
'-x, -y, -z'
'x, -y-1/2, z-1/2'

loop_
_atom_site_label
_atom_site_type_symbol
_atom_site_fract_x
_atom_site_fract_y
_atom_site_fract_z
_atom_site_U_iso_or_equiv
_atom_site_adp_type
_atom_site_occupancy
_atom_site_symmetry_multiplicity
_atom_site_calc_flag
_atom_site_refinement_flags
Co1 Co 0.085659(16) 0.09132(3) 0.377020(17) 0.02302(11) Uani 1 1 d .
O1 O -0.01169(10) 0.2647(2) 0.29314(10) 0.0380(4) Uani 1 1 d .
C1 C 0.17284(14) 0.4619(3) 0.40288(15) 0.0322(4) Uani 1 1 d .
H1A H 0.1189 0.4993 0.4025 0.039 Uiso 1 1 calc R
N1 N 0.18250(11) 0.2917(2) 0.38865(12) 0.0272(3) Uani 1 1 d .
O1W O 0.00214(12) -0.1170(2) 0.37044(12) 0.0483(4) Uani 1 1 d .
H1WA H -0.0124 -0.2091 0.3919 0.058 Uiso 1 1 d R
H1WB H -0.0364 -0.1018 0.3120 0.058 Uiso 1 1 d R
O2 O -0.10474(10) 0.4897(2) 0.23870(10) 0.0344(3) Uani 1 1 d .
C2 C 0.23896(17) 0.5843(3) 0.41806(19) 0.0420(5) Uani 1 1 d .
H2A H 0.2299 0.7016 0.4280 0.050 Uiso 1 1 calc R
N2 N 0.46130(13) 0.1591(3) 0.45505(14) 0.0391(4) Uani 1 1 d .
O3 O -0.19452(10) 0.03285(19) 0.50648(10) 0.0341(3) Uani 1 1 d .
C3 C 0.31884(15) 0.5294(3) 0.41824(17) 0.0397(5) Uani 1 1 d .
H3A H 0.3640 0.6099 0.4268 0.048 Uiso 1 1 calc R
O4 O -0.09930(9) -0.12111(18) 0.47217(10) 0.0288(3) Uani 1 1 d .
C4 C 0.33118(13) 0.3531(3) 0.40554(14) 0.0288(4) Uani 1 1 d .
O5 O 0.43839(12) 0.3665(2) 0.34076(15) 0.0558(5) Uani 1 1 d .
C5 C 0.26086(13) 0.2393(3) 0.39002(15) 0.0292(4) Uani 1 1 d .
H5A H 0.2683 0.1213 0.3801 0.035 Uiso 1 1 calc R
C6 C 0.41564(14) 0.2945(3) 0.39907(16) 0.0343(5) Uani 1 1 d .
C7 C 0.45910(16) 0.1073(3) 0.54733(17) 0.0408(5) Uani 1 1 d .
H7A H 0.4049 0.1521 0.5496 0.049 Uiso 1 1 calc R
H7B H 0.5101 0.1580 0.6013 0.049 Uiso 1 1 calc R
C8 C 0.46165(17) -0.0869(3) 0.5576(2) 0.0439(6) Uani 1 1 d .
H8A H 0.4660 -0.1181 0.6216 0.053 Uiso 1 1 calc R
H8B H 0.4066 -0.1367 0.5091 0.053 Uiso 1 1 calc R
C9 C -0.06909(12) 0.3692(3) 0.29832(13) 0.0240(4) Uani 1 1 d .
C10 C -0.09494(13) 0.3534(3) 0.38324(14) 0.0302(4) Uani 1 1 d .
H10A H -0.0749 0.2407 0.4145 0.036 Uiso 1 1 calc R
H10B H -0.0640 0.4436 0.4308 0.036 Uiso 1 1 calc R
C11 C -0.19495(13) 0.3704(3) 0.35309(13) 0.0248(4) Uani 1 1 d .
C12 C -0.23172(15) 0.5355(3) 0.34800(16) 0.0354(5) Uani 1 1 d .
H12A H -0.1950 0.6337 0.3614 0.042 Uiso 1 1 calc R
C13 C -0.32236(17) 0.5565(3) 0.32323(18) 0.0443(6) Uani 1 1 d .
H13A H -0.3460 0.6679 0.3212 0.053 Uiso 1 1 calc R
C14 C -0.37739(16) 0.4117(3) 0.30156(18) 0.0448(6) Uani 1 1 d .
H14A H -0.4383 0.4249 0.2852 0.054 Uiso 1 1 calc R
C15 C -0.34183(14) 0.2471(3) 0.30422(15) 0.0368(5) Uani 1 1 d .
H15A H -0.3796 0.1501 0.2879 0.044 Uiso 1 1 calc R
C16 C -0.25036(13) 0.2233(3) 0.33090(13) 0.0261(4) Uani 1 1 d .
C17 C -0.21325(15) 0.0404(3) 0.34029(14) 0.0326(4) Uani 1 1 d .
H17A H -0.1710 0.0362 0.3110 0.039 Uiso 1 1 calc R
H17B H -0.2618 -0.0399 0.3047 0.039 Uiso 1 1 calc R
C18 C -0.16648(13) -0.0186(2) 0.44570(14) 0.0265(4) Uani 1 1 d .

loop_
_atom_site_aniso_label
_atom_site_aniso_U_11
_atom_site_aniso_U_22
_atom_site_aniso_U_33
_atom_site_aniso_U_23
_atom_site_aniso_U_13
_atom_site_aniso_U_12
Co1 0.02573(16) 0.02430(16) 0.02343(16) 0.00139(9) 0.01467(12) 0.00176(10)
O1 0.0361(8) 0.0482(9) 0.0344(8) 0.0128(7) 0.0196(6) 0.0166(7)
C1 0.0360(11) 0.0280(10) 0.0359(11) -0.0002(9) 0.0185(9) 0.0049(9)
N1 0.0296(8) 0.0238(8) 0.0303(8) 0.0010(7) 0.0149(7) 0.0011(7)
O1W 0.0627(11) 0.0533(10) 0.0451(9) -0.0182(8) 0.0385(9) -0.0285(9)
O2 0.0395(8) 0.0373(8) 0.0371(8) 0.0153(6) 0.0267(7) 0.0132(6)
C2 0.0503(14) 0.0236(11) 0.0557(14) -0.0086(9) 0.0261(12) -0.0006(9)
N2 0.0402(10) 0.0396(10) 0.0463(11) 0.0094(9) 0.0270(9) 0.0100(8)
O3 0.0472(9) 0.0315(8) 0.0295(7) 0.0067(6) 0.0220(7) 0.0116(7)
C3 0.0402(12) 0.0294(11) 0.0515(14) -0.0069(10) 0.0214(11) -0.0084(9)
O4 0.0338(8) 0.0281(7) 0.0279(7) 0.0005(6) 0.0164(6) 0.0011(6)
C4 0.0295(10) 0.0267(10) 0.0307(10) 0.0026(8) 0.0133(8) -0.0004(8)
O5 0.0486(10) 0.0539(10) 0.0823(13) 0.0295(10) 0.0445(10) 0.0110(8)
C5 0.0316(10) 0.0219(9) 0.0377(11) 0.0020(8) 0.0181(9) 0.0021(8)
C6 0.0296(10) 0.0310(11) 0.0438(12) 0.0017(9) 0.0170(9) -0.0037(8)
C7 0.0386(12) 0.0462(14) 0.0397(12) 0.0013(10) 0.0185(10) 0.0076(10)
C8 0.0395(13) 0.0463(14) 0.0572(15) 0.0112(11) 0.0315(11) 0.0086(10)
C9 0.0200(9) 0.0270(9) 0.0250(9) 0.0010(8) 0.0094(7) -0.0038(7)
C10 0.0263(10) 0.0408(11) 0.0251(9) 0.0064(9) 0.0125(8) -0.0013(9)
C11 0.0280(10) 0.0293(10) 0.0218(9) 0.0037(7) 0.0150(8) -0.0005(8)
C12 0.0463(12) 0.0266(10) 0.0399(12) 0.0030(9) 0.0247(10) 0.0000(9)
C13 0.0515(14) 0.0408(13) 0.0502(14) 0.0118(11) 0.0307(12) 0.0180(11)
C14 0.0298(11) 0.0655(17) 0.0431(13) 0.0138(11) 0.0191(10) 0.0121(11)
C15 0.0300(10) 0.0483(13) 0.0318(11) 0.0046(9) 0.0128(9) -0.0080(9)
C16 0.0307(10) 0.0302(10) 0.0184(8) 0.0043(7) 0.0115(7) -0.0003(8)
C17 0.0452(12) 0.0270(10) 0.0264(10) -0.0012(8) 0.0160(9) -0.0008(9)
C18 0.0360(11) 0.0186(9) 0.0272(10) 0.0001(7) 0.0157(8) -0.0036(8)

loop_
_atom_type_symbol
_atom_type_description
_atom_type_scat_dispersion_real
_atom_type_scat_dispersion_imag
_atom_type_scat_source
C C 0.0033 0.0016 'International Tables Vol C Tables 4.2.6.8 and 6.1.1.4'
H H 0.0000 0.0000 'International Tables Vol C Tables 4.2.6.8 and 6.1.1.4'
N N 0.0061 0.0033 'International Tables Vol C Tables 4.2.6.8 and 6.1.1.4'
O O 0.0106 0.0060 'International Tables Vol C Tables 4.2.6.8 and 6.1.1.4'
Co Co 0.3494 0.9721 'International Tables Vol C Tables 4.2.6.8 and 6.1.1.4'

loop_
_geom_angle_atom_site_label_1
_geom_angle_atom_site_label_2
_geom_angle_atom_site_label_3
_geom_angle
_geom_angle_site_symmetry_1
_geom_angle_site_symmetry_3
O1 Co1 O2 94.44(6) . 2_545
O1 Co1 O1W 97.86(7) . .
O2 Co1 O1W 90.40(6) 2_545 .
O1 Co1 O3 164.08(6) . 3_556
O2 Co1 O3 99.12(6) 2_545 3_556
O1W Co1 O3 90.39(7) . 3_556
O1 Co1 N1 87.11(6) . .
O2 Co1 N1 87.88(6) 2_545 .
O1W Co1 N1 174.86(7) . .
O3 Co1 N1 85.11(6) 3_556 .
O1 Co1 O4 106.50(5) . 3_556
O2 Co1 O4 158.93(6) 2_545 3_556
O1W Co1 O4 84.48(6) . 3_556
O3 Co1 O4 60.59(5) 3_556 3_556
N1 Co1 O4 95.41(6) . 3_556
O1 Co1 C18 136.75(6) . 3_556
O2 Co1 C18 128.75(6) 2_545 3_556
O1W Co1 C18 85.53(7) . 3_556
O3 Co1 C18 30.09(6) 3_556 3_556
N1 Co1 C18 91.76(6) . 3_556
O4 Co1 C18 30.57(6) 3_556 3_556
C9 O1 Co1 141.02(13) . .
N1 C1 C2 123.12(19) . .
C1 N1 C5 117.76(17) . .
C1 N1 Co1 124.51(14) . .
C5 N1 Co1 117.47(13) . .
C9 O2 Co1 134.36(12) . 2
C1 C2 C3 118.6(2) . .
C6 N2 C7 125.05(19) . .
C6 N2 C8 119.30(18) . 3_656
C7 N2 C8 113.20(18) . 3_656
C18 O3 Co1 91.48(12) . 3_556
C2 C3 C4 119.4(2) . .
C18 O4 Co1 87.51(11) . 3_556
C5 C4 C3 118.10(19) . .
C5 C4 C6 122.17(19) . .
C3 C4 C6 119.44(19) . .
N1 C5 C4 123.01(18) . .
O5 C6 N2 122.6(2) . .
O5 C6 C4 119.14(19) . .
N2 C6 C4 118.21(18) . .
N2 C7 C8 110.9(2) . .
N2 C8 C7 110.4(2) 3_656 .
O2 C9 O1 123.74(17) . .
O2 C9 C10 117.12(17) . .
O1 C9 C10 119.11(17) . .
C11 C10 C9 113.31(15) . .
C12 C11 C16 119.55(18) . .
C12 C11 C10 119.15(18) . .
C16 C11 C10 121.30(18) . .
C13 C12 C11 121.0(2) . .
C14 C13 C12 119.7(2) . .
C13 C14 C15 119.7(2) . .
C14 C15 C16 121.3(2) . .
C11 C16 C15 118.68(19) . .
C11 C16 C17 121.71(17) . .
C15 C16 C17 119.52(19) . .
C16 C17 C18 112.32(16) . .
O3 C18 O4 120.14(17) . .
O3 C18 C17 119.85(18) . .
O4 C18 C17 120.01(17) . .
O3 C18 Co1 58.43(10) . 3_556
O4 C18 Co1 61.92(10) . 3_556
C17 C18 Co1 175.45(14) . 3_556

loop_
_geom_bond_atom_site_label_1
_geom_bond_atom_site_label_2
_geom_bond_distance
_geom_bond_site_symmetry_2
Co1 O1 2.0513(14) .
Co1 O2 2.0575(13) 2_545
Co1 O1W 2.0763(16) .
Co1 O3 2.1309(14) 3_556
Co1 N1 2.1616(16) .
Co1 O4 2.2082(13) 3_556
Co1 C18 2.5003(19) 3_556
O1 C9 1.264(2) .
C1 N1 1.337(3) .
C1 C2 1.378(3) .
N1 C5 1.342(2) .
O2 C9 1.247(2) .
O2 Co1 2.0575(13) 2
C2 C3 1.379(3) .
N2 C6 1.346(3) .
N2 C7 1.467(3) .
N2 C8 1.468(3) 3_656
O3 C18 1.254(2) .
O3 Co1 2.1310(14) 3_556
C3 C4 1.387(3) .
O4 C18 1.273(2) .
O4 Co1 2.2081(13) 3_556
C4 C5 1.385(3) .
C4 C6 1.502(3) .
O5 C6 1.225(3) .
C7 C8 1.489(3) .
C8 N2 1.468(3) 3_656
C9 C10 1.520(3) .
C10 C11 1.516(3) .
C11 C12 1.386(3) .
C11 C16 1.395(3) .
C12 C13 1.385(3) .
C13 C14 1.377(4) .
C14 C15 1.380(3) .
C15 C16 1.395(3) .
C16 C17 1.506(3) .
C17 C18 1.517(3) .
C18 Co1 2.5004(19) 3_556
